data_2242925
loop_
_publ_author_name
'Yaseen, Ayat'
'Hassan, Muhammad Murtaza'
'Lee-Ruff, Edward'
'Audette, Gerald F.'

_publ_section_title
;
 Crystal structures of the synthetic intermediate
 3-[(6-chloro-7<i>H</i>-purin-7-yl)methyl]cyclobutan-1-one, and of two
 oxetanocin derivatives:
 3-[(6-chloro-8,9-dihydro-7<i>H</i>-purin-7-yl)methyl]cyclobutan-1-ol and
 3-[(6-chloro-9<i>H</i>-purin-9-yl)methyl]cyclobutan-1-ol
;
_journal_coeditor_code ZP2033
_journal_issue 6
_journal_name_full 'Acta Crystallographica Section E'
_journal_page_first 732
_journal_page_last 737
_journal_paper_doi 10.1107/S2056989019004432
_journal_volume 75
_journal_year 2019
_chemical_formula_moiety 'C10 H13 Cl N4 O'
_chemical_formula_sum 'C10 H13 Cl N4 O'
_chemical_formula_weight 240.69
_chemical_name_systematic
;
3-[(6-Chloro-8,9-dihydro-7<i>H</i>-purin-7-yl)methyl]cyclobutan-1-ol
;
_space_group_crystal_system triclinic
_space_group_IT_number 2
_space_group_name_Hall '-P 1'
_space_group_name_H-M_alt 'P -1'
_symmetry_space_group_name_Hall '-P 1'
_symmetry_space_group_name_H-M 'P -1'
_atom_sites_solution_hydrogens mixed
_atom_sites_solution_primary direct
_atom_sites_solution_secondary difmap
_audit_creation_method SHELXL-2018/3
_cell_angle_alpha 68.957(6)
_cell_angle_beta 83.799(5)
_cell_angle_gamma 87.189(5)
_cell_formula_units_Z 2
_cell_length_a 6.1101(4)
_cell_length_b 8.6075(5)
_cell_length_c 11.0083(7)
_cell_measurement_reflns_used 8605
_cell_measurement_temperature 110
_cell_measurement_theta_max 65.439
_cell_measurement_theta_min 4.275
_cell_volume 537.15(6)
_computing_cell_refinement
;
CrysAlisPro (Rigaku OD, 2018)
;
_computing_data_collection
;
CrysAlisPro (Rigaku OD, 2018)
;
_computing_data_reduction
;
CrysAlisPro (Rigaku OD, 2018)
;
_computing_molecular_graphics
;
PLATON (Spek, 2009) and Mercury (Macrae <i>et al.</i>,  2008)
;
_computing_publication_material
;
<i>OLEX2</i> (Dolomanov <i>et al.</i>,  2009), PLATON (Spek,
2009)
and publCIF (Westrip, 2010)
;
_computing_structure_refinement
;
ShelXL (Sheldrick, 2015)
;
_computing_structure_solution
;
ShelXS (Sheldrick, 2008)
;
_diffrn_ambient_temperature 110(2)
_diffrn_detector 'CCD area detector'
_diffrn_detector_area_resol_mean 7.9
_diffrn_measured_fraction_theta_full 0.959
_diffrn_measured_fraction_theta_max 0.959
_diffrn_measurement_device 'three-circle diffractometer'
_diffrn_measurement_device_type 'Bruker--Nonius Kappa CCD'
_diffrn_measurement_method '\w scans'
_diffrn_radiation_type CuK\a
_diffrn_radiation_wavelength 1.54184
_diffrn_reflns_av_R_equivalents 0.0279
_diffrn_reflns_av_unetI/netI 0.0146
_diffrn_reflns_limit_h_max 5
_diffrn_reflns_limit_h_min -7
_diffrn_reflns_limit_k_max 10
_diffrn_reflns_limit_k_min -10
_diffrn_reflns_limit_l_max 12
_diffrn_reflns_limit_l_min -13
_diffrn_reflns_number 9261
_diffrn_reflns_theta_full 65.974
_diffrn_reflns_theta_max 65.974
_diffrn_reflns_theta_min 4.324
_diffrn_source 'sealed X-ray tube'
_exptl_absorpt_coefficient_mu 3.032
_exptl_absorpt_correction_T_max 1.000
_exptl_absorpt_correction_T_min 0.771
_exptl_absorpt_correction_type multi-scan
_exptl_absorpt_process_details
;
(CrysAlisPro; Rigaku OD, 2018)
;
_exptl_crystal_colour colorless
_exptl_crystal_density_diffrn 1.488
_exptl_crystal_description plate
_exptl_crystal_F_000 252
_exptl_crystal_size_max 0.44
_exptl_crystal_size_mid 0.30
_exptl_crystal_size_min 0.12
_refine_diff_density_max 0.711
_refine_diff_density_min -0.270
_refine_ls_extinction_method none
_refine_ls_goodness_of_fit_ref 1.068
_refine_ls_hydrogen_treatment mixed
_refine_ls_matrix_type full
_refine_ls_number_parameters 160
_refine_ls_number_reflns 1793
_refine_ls_number_restraints 1
_refine_ls_restrained_S_all 1.068
_refine_ls_R_factor_all 0.0401
_refine_ls_R_factor_gt 0.0371
_refine_ls_shift/su_max 0.000
_refine_ls_shift/su_mean 0.000
_refine_ls_structure_factor_coef Fsqd
_refine_ls_weighting_details 'w=1/[\s^2^(Fo^2^)+(0.0479P)^2^+0.5464P] where P=(Fo^2^+2Fc^2^)/3'
_refine_ls_weighting_scheme calc
_refine_ls_wR_factor_gt 0.0952
_refine_ls_wR_factor_ref 0.0980
_reflns_number_gt 1681
_reflns_number_total 1793
_reflns_threshold_expression 'I > 2\s(I)'
_cod_data_source_file zp2033sup1.cif
_cod_data_source_block II
_cod_database_code 2242925
_shelx_space_group_comment
;
The symmetry employed for this shelxl refinement is uniquely defined
by the following loop, which should always be used as a source of
symmetry information in preference to the above space-group names.
They are only intended as comments.
;

loop_
_space_group_symop_operation_xyz
'x, y, z'
'-x, -y, -z'

loop_
_atom_site_type_symbol
_atom_site_label
_atom_site_fract_x
_atom_site_fract_y
_atom_site_fract_z
_atom_site_U_iso_or_equiv
_atom_site_adp_type
_atom_site_calc_flag
_atom_site_occupancy
_atom_site_disorder_assembly
_atom_site_disorder_group
Cl Cl1 0.16834(8) 0.41808(6) 0.40624(5) 0.02598(19) Uani d 1 . .
N N1 0.4817(3) 0.2850(2) 0.28999(16) 0.0208(4) Uani d 1 . .
C C2 0.6669(3) 0.2012(3) 0.28642(19) 0.0208(4) Uani d 1 . .
H H2 0.719070 0.193795 0.204161 0.025 Uiso calc 1 . .
N N3 0.7920(3) 0.1241(2) 0.38609(16) 0.0201(4) Uani d 1 . .
C C4 0.7122(3) 0.1387(2) 0.49898(19) 0.0181(4) Uani d 1 . .
C C5 0.5139(3) 0.2254(2) 0.51675(19) 0.0175(4) Uani d 1 . .
C C6 0.4064(3) 0.2984(2) 0.40720(19) 0.0185(4) Uani d 1 . .
N N7 0.4843(3) 0.2163(2) 0.64573(16) 0.0195(4) Uani d 1 . .
C C8 0.6671(3) 0.1184(3) 0.71453(19) 0.0217(4) Uani d 1 . .
H H8A 0.750275 0.184768 0.750830 0.026 Uiso calc 1 . .
H H8B 0.612778 0.016417 0.786389 0.026 Uiso calc 1 . .
N N9 0.8027(3) 0.0776(2) 0.61286(16) 0.0212(4) Uani d 1 . .
H H9 0.916(3) 0.018(3) 0.627(2) 0.021(6) Uiso d 1 . .
O O1' 0.1576(3) 0.2578(2) 1.12373(14) 0.0278(4) Uani d 1 . .
H H1' 0.256(5) 0.284(4) 1.161(3) 0.045(8) Uiso d 1 . .
C C2' 0.2169(4) 0.3455(3) 0.9900(2) 0.0273(5) Uani d 1 . .
H H2' 0.230429 0.466833 0.973632 0.033 Uiso calc 1 . .
C C3' 0.4091(4) 0.2873(3) 0.9160(2) 0.0346(6) Uani d 1 . .
H H3'1 0.446403 0.167641 0.956402 0.041 Uiso calc 1 A 1
H H3'2 0.541933 0.356932 0.895749 0.041 Uiso calc 1 A 1
C C5' 0.0629(4) 0.3203(3) 0.8985(2) 0.0277(5) Uani d 1 . .
H H5'1 -0.044286 0.412524 0.866879 0.033 Uiso calc 1 B 1
H H5'2 -0.011259 0.211215 0.933326 0.033 Uiso calc 1 B 1
C C4' 0.2642(4) 0.3281(3) 0.7998(2) 0.0240(6) Uani d 0.858(4) C 1
H H4' 0.288618 0.445876 0.739504 0.029 Uiso calc 0.858(4) C 1
C C6' 0.2716(4) 0.2157(3) 0.7213(2) 0.0229(6) Uani d 0.858(4) C 1
H H6'1 0.239112 0.100518 0.781565 0.027 Uiso calc 0.858(4) C 1
H H6'2 0.155181 0.251106 0.660680 0.027 Uiso calc 0.858(4) C 1
C C4'B 0.246(3) 0.216(2) 0.8417(15) 0.0240(6) Uani d 0.142(4) C 2
H H4'B 0.228733 0.092243 0.870206 0.029 Uiso calc 0.142(4) C 2
C C6'B 0.332(3) 0.308(2) 0.7043(15) 0.0229(6) Uani d 0.142(4) C 2
H H6'3 0.206224 0.345077 0.650824 0.027 Uiso calc 0.142(4) C 2
H H6'4 0.406521 0.409522 0.701360 0.027 Uiso calc 0.142(4) C 2

loop_
_atom_site_aniso_label
_atom_site_aniso_U_11
_atom_site_aniso_U_22
_atom_site_aniso_U_33
_atom_site_aniso_U_12
_atom_site_aniso_U_13
_atom_site_aniso_U_23
Cl1 0.0222(3) 0.0321(3) 0.0240(3) 0.0101(2) -0.0049(2) -0.0110(2)
N1 0.0227(9) 0.0239(9) 0.0162(8) 0.0000(7) -0.0018(7) -0.0078(7)
C2 0.0227(11) 0.0255(10) 0.0158(10) -0.0004(8) 0.0012(8) -0.0104(8)
N3 0.0198(9) 0.0244(9) 0.0173(8) 0.0013(7) 0.0010(7) -0.0100(7)
C4 0.0171(10) 0.0192(10) 0.0186(10) -0.0008(8) -0.0003(8) -0.0080(8)
C5 0.0181(10) 0.0193(9) 0.0166(10) -0.0025(8) 0.0006(8) -0.0087(8)
C6 0.0168(10) 0.0204(10) 0.0192(10) 0.0014(8) -0.0004(8) -0.0087(8)
N7 0.0173(9) 0.0277(9) 0.0155(8) 0.0057(7) -0.0014(7) -0.0109(7)
C8 0.0212(11) 0.0293(11) 0.0176(10) 0.0059(8) -0.0036(8) -0.0121(8)
N9 0.0181(9) 0.0294(10) 0.0181(9) 0.0094(7) -0.0038(7) -0.0114(7)
O1' 0.0275(9) 0.0394(9) 0.0177(7) 0.0028(7) -0.0043(6) -0.0115(7)
C2' 0.0286(12) 0.0371(12) 0.0179(10) -0.0017(9) -0.0008(9) -0.0119(9)
C3' 0.0257(12) 0.0522(15) 0.0340(13) 0.0000(11) -0.0030(10) -0.0253(12)
C5' 0.0250(11) 0.0400(13) 0.0215(11) 0.0119(9) -0.0052(9) -0.0157(10)
C4' 0.0258(13) 0.0263(14) 0.0205(12) 0.0035(11) 0.0002(10) -0.0104(11)
C6' 0.0164(12) 0.0341(16) 0.0216(12) 0.0011(11) 0.0000(10) -0.0147(11)
C4'B 0.0258(13) 0.0263(14) 0.0205(12) 0.0035(11) 0.0002(10) -0.0104(11)
C6'B 0.0164(12) 0.0341(16) 0.0216(12) 0.0011(11) 0.0000(10) -0.0147(11)

loop_
_atom_type_symbol
_atom_type_description
_atom_type_scat_dispersion_real
_atom_type_scat_dispersion_imag
_atom_type_scat_source
C C 0.0181 0.0091 'International Tables Vol C Tables 4.2.6.8 and 6.1.1.4'
H H 0.0000 0.0000 'International Tables Vol C Tables 4.2.6.8 and 6.1.1.4'
N N 0.0311 0.0180 'International Tables Vol C Tables 4.2.6.8 and 6.1.1.4'
O O 0.0492 0.0322 'International Tables Vol C Tables 4.2.6.8 and 6.1.1.4'
Cl Cl 0.3639 0.7018 'International Tables Vol C Tables 4.2.6.8 and 6.1.1.4'

loop_
_geom_angle_atom_site_label_1
_geom_angle_atom_site_label_2
_geom_angle_atom_site_label_3
_geom_angle
C2 N1 C6 116.73(17)
N1 C2 N3 127.76(18)
N1 C2 H2 116.1
N3 C2 H2 116.1
C4 N3 C2 113.74(17)
N3 C4 N9 126.70(19)
N3 C4 C5 124.39(18)
N9 C4 C5 108.91(17)
C6 C5 N7 136.29(19)
C6 C5 C4 115.33(18)
N7 C5 C4 108.35(17)
N1 C6 C5 122.04(18)
N1 C6 Cl1 115.38(15)
C5 C6 Cl1 122.56(15)
C5 N7 C6'B 128.7(6)
C5 N7 C6' 125.55(17)
C5 N7 C8 108.55(16)
C6'B N7 C8 121.7(6)
C6' N7 C8 118.33(17)
N9 C8 N7 103.41(15)
N9 C8 H8A 111.1
N7 C8 H8A 111.1
N9 C8 H8B 111.1
N7 C8 H8B 111.1
H8A C8 H8B 109.0
C4 N9 C8 110.76(17)
C4 N9 H9 125.9(17)
C8 N9 H9 123.2(17)
C2' O1' H1' 103(2)
O1' C2' C3' 121.1(2)
O1' C2' C5' 114.52(18)
C3' C2' C5' 89.12(16)
O1' C2' H2' 110.1
C3' C2' H2' 110.1
C5' C2' H2' 110.1
C2' C3' C4' 87.87(18)
C2' C3' C4'B 92.5(5)
C2' C3' H3'1 114.0
C4' C3' H3'1 114.0
C2' C3' H3'2 114.0
C4' C3' H3'2 114.0
H3'1 C3' H3'2 111.2
C2' C5' C4' 88.64(17)
C2' C5' C4'B 92.8(6)
C2' C5' H5'1 113.9
C4' C5' H5'1 113.9
C2' C5' H5'2 113.9
C4' C5' H5'2 113.9
H5'1 C5' H5'2 111.1
C6' C4' C5' 118.5(2)
C6' C4' C3' 120.1(2)
C5' C4' C3' 87.40(17)
C6' C4' H4' 109.7
C5' C4' H4' 109.7
C3' C4' H4' 109.7
N7 C6' C4' 113.3(2)
N7 C6' H6'1 108.9
C4' C6' H6'1 108.9
N7 C6' H6'2 108.9
C4' C6' H6'2 108.9
H6'1 C6' H6'2 107.7
C6'B C4'B C5' 112.7(13)
C6'B C4'B C3' 99.0(12)
C5' C4'B C3' 82.6(7)
C6'B C4'B H4'B 118.5
C5' C4'B H4'B 118.5
C3' C4'B H4'B 118.5
N7 C6'B C4'B 115.0(14)
N7 C6'B H6'3 108.5
C4'B C6'B H6'3 108.5
N7 C6'B H6'4 108.5
C4'B C6'B H6'4 108.5
H6'3 C6'B H6'4 107.5

loop_
_geom_bond_atom_site_label_1
_geom_bond_atom_site_label_2
_geom_bond_distance
Cl1 C6 1.739(2)
N1 C2 1.317(3)
N1 C6 1.365(3)
C2 N3 1.355(3)
C2 H2 0.9500
N3 C4 1.332(3)
C4 N9 1.342(3)
C4 C5 1.424(3)
C5 C6 1.366(3)
C5 N7 1.386(2)
N7 C6'B 1.440(15)
N7 C6' 1.465(3)
N7 C8 1.471(3)
C8 N9 1.455(3)
C8 H8A 0.9900
C8 H8B 0.9900
N9 H9 0.833(17)
O1' C2' 1.407(3)
O1' H1' 0.84(3)
C2' C3' 1.524(3)
C2' C5' 1.527(3)
C2' H2' 1.0000
C3' C4' 1.561(3)
C3' C4'B 1.626(16)
C3' H3'1 0.9900
C3' H3'2 0.9900
C5' C4' 1.537(3)
C5' C4'B 1.616(15)
C5' H5'1 0.9900
C5' H5'2 0.9900
C4' C6' 1.508(3)
C4' H4' 1.0000
C6' H6'1 0.9900
C6' H6'2 0.9900
C4'B C6'B 1.48(2)
C4'B H4'B 1.0000
C6'B H6'3 0.9900
C6'B H6'4 0.9900

loop_
_geom_hbond_atom_site_label_D
_geom_hbond_atom_site_label_H
_geom_hbond_atom_site_label_A
_geom_hbond_site_symmetry_A
_geom_hbond_distance_DH
_geom_hbond_distance_HA
_geom_hbond_distance_DA
_geom_hbond_angle_DHA
_geom_hbond_publ_flag
C6' H6'2 Cl1 . 0.99 2.64 3.390(3) 132 yes
N9 H9 N3 2_756 0.83(2) 2.14(2) 2.952(2) 166(2) yes
O1' H1' N1 1_556 0.84(3) 2.09(3) 2.909(2) 164(3) yes
C4' H4' Cg1 2_666 0.99 2.87 3.857(3) 170 yes

loop_
_geom_torsion_atom_site_label_1
_geom_torsion_atom_site_label_2
_geom_torsion_atom_site_label_3
_geom_torsion_atom_site_label_4
_geom_torsion
C6 N1 C2 N3 0.8(3)
N1 C2 N3 C4 -0.3(3)
C2 N3 C4 N9 -178.94(19)
C2 N3 C4 C5 0.4(3)
N3 C4 C5 C6 -1.1(3)
N9 C4 C5 C6 178.36(17)
N3 C4 C5 N7 -179.35(17)
N9 C4 C5 N7 0.1(2)
C2 N1 C6 C5 -1.6(3)
C2 N1 C6 Cl1 177.14(14)
N7 C5 C6 N1 179.3(2)
C4 C5 C6 N1 1.6(3)
N7 C5 C6 Cl1 0.7(3)
C4 C5 C6 Cl1 -176.96(14)
C6 C5 N7 C6'B -10.1(10)
C4 C5 N7 C6'B 167.6(10)
C6 C5 N7 C6' 32.6(4)
C4 C5 N7 C6' -149.7(2)
C6 C5 N7 C8 -178.7(2)
C4 C5 N7 C8 -0.9(2)
C5 N7 C8 N9 1.3(2)
C6'B N7 C8 N9 -168.2(9)
C6' N7 C8 N9 152.69(18)
N3 C4 N9 C8 -179.79(18)
C5 C4 N9 C8 0.8(2)
N7 C8 N9 C4 -1.3(2)
O1' C2' C3' C4' 138.2(2)
C5' C2' C3' C4' 19.78(18)
O1' C2' C3' C4'B 105.1(6)
C5' C2' C3' C4'B -13.3(6)
O1' C2' C5' C4' -144.2(2)
C3' C2' C5' C4' -20.09(19)
O1' C2' C5' C4'B -110.7(6)
C3' C2' C5' C4'B 13.4(6)
C2' C5' C4' C6' 142.7(2)
C2' C5' C4' C3' 19.62(18)
C2' C3' C4' C6' -141.4(2)
C2' C3' C4' C5' -19.66(18)
C5 N7 C6' C4' -135.6(2)
C8 N7 C6' C4' 78.4(3)
C5' C4' C6' N7 -171.4(2)
C3' C4' C6' N7 -66.6(3)
C2' C5' C4'B C6'B -109.4(12)
C2' C5' C4'B C3' -12.7(6)
C2' C3' C4'B C6'B 124.6(10)
C2' C3' C4'B C5' 12.7(6)
C5 N7 C6'B C4'B 146.2(9)
C8 N7 C6'B C4'B -46.6(16)
C5' C4'B C6'B N7 -175.7(10)
C3' C4'B C6'B N7 98.5(13)

_cod_database_fobs_code 2242925
